data_4115376
loop_
_publ_author_name
'Akira Sekiguchi'
'Rika Izumi'
'Vladimir Ya. Lee'
'Masaaki Ichinohe'

_publ_section_title
;
 The First Silastannene >SiSn<: A New Doubly-Bonded System of Heavier
 Group 14 Elements
;
_journal_name_full 'Journal of the American Chemical Society'
_journal_page_first 14822
_journal_page_last 14823
_journal_paper_doi 10.1021/ja021077l
_journal_volume 124
_journal_year 2002
_chemical_formula_sum 'C48 H88 Si3 Sn'
_chemical_formula_weight 868.14
_chemical_name_systematic
;
  1,1-Bis(di-tert-butyl(methyl)silyl]-2,2-bis(2,4,6-triisopropylphenyl)-
  1-sila-2-stannaethene
;
_space_group_IT_number 14
_symmetry_cell_setting monoclinic
_symmetry_space_group_name_Hall '-P 2yn'
_symmetry_space_group_name_H-M 'P 1 21/n 1'
_atom_sites_solution_hydrogens geom
_atom_sites_solution_primary direct
_atom_sites_solution_secondary difmap
_audit_creation_method SHELXL-97
_cell_angle_alpha 90.00
_cell_angle_beta 94.397(4)
_cell_angle_gamma 90.00
_cell_formula_units_Z 4
_cell_length_a 10.9180(9)
_cell_length_b 18.9170(11)
_cell_length_c 25.0480(18)
_cell_measurement_reflns_used 51938
_cell_measurement_temperature 120
_cell_measurement_theta_max 27.92
_cell_measurement_theta_min 2.10
_cell_volume 5158.1(6)
_computing_cell_refinement 'HKL scalepack'
_computing_data_collection 'MacScience Xpress'
_computing_data_reduction Denzo
_computing_molecular_graphics ORTEP
_computing_publication_material CIFTAB
_computing_structure_refinement 'SHELXL-97 (Sheldrick, 1997)'
_computing_structure_solution SIR92
_diffrn_ambient_temperature 120
_diffrn_measured_fraction_theta_full 0.994
_diffrn_measured_fraction_theta_max 0.994
_diffrn_measurement_device 'MacScience DIP2030 Image plate'
_diffrn_radiation_monochromator graphite
_diffrn_radiation_source 'rotating anode'
_diffrn_radiation_type MoK\a
_diffrn_radiation_wavelength 0.71070
_diffrn_reflns_av_R_equivalents 0.1070
_diffrn_reflns_av_sigmaI/netI 0.0893
_diffrn_reflns_limit_h_max 14
_diffrn_reflns_limit_h_min 0
_diffrn_reflns_limit_k_max 24
_diffrn_reflns_limit_k_min 0
_diffrn_reflns_limit_l_max 32
_diffrn_reflns_limit_l_min -32
_diffrn_reflns_number 51938
_diffrn_reflns_theta_full 27.92
_diffrn_reflns_theta_max 27.92
_diffrn_reflns_theta_min 2.10
_exptl_absorpt_coefficient_mu 0.593
_exptl_absorpt_correction_type none
_exptl_crystal_colour Red
_exptl_crystal_density_diffrn 1.118
_exptl_crystal_description Plate
_exptl_crystal_F_000 1872
_exptl_crystal_size_max 0.3
_exptl_crystal_size_mid 0.2
_exptl_crystal_size_min 0.05
_refine_diff_density_max 0.748
_refine_diff_density_min -1.129
_refine_diff_density_rms 0.112
_refine_ls_extinction_coef 0.0046(3)
_refine_ls_extinction_expression Fc^*^=kFc[1+0.001xFc^2^\l^3^/sin(2\q)]^-1/4^
_refine_ls_extinction_method SHELXL
_refine_ls_goodness_of_fit_ref 1.024
_refine_ls_hydrogen_treatment mixed
_refine_ls_matrix_type full
_refine_ls_number_parameters 470
_refine_ls_number_reflns 12279
_refine_ls_number_restraints 0
_refine_ls_restrained_S_all 1.024
_refine_ls_R_factor_all 0.1140
_refine_ls_R_factor_gt 0.0680
_refine_ls_shift/su_max 0.020
_refine_ls_shift/su_mean 0.001
_refine_ls_structure_factor_coef Fsqd
_refine_ls_weighting_details 'calc w=1/[\s^2^(Fo^2^)+(0.0608P)^2^+11.3140P] where P=(Fo^2^+2Fc^2^)/3'
_refine_ls_weighting_scheme calc
_refine_ls_wR_factor_gt 0.1397
_refine_ls_wR_factor_ref 0.1630
_reflns_number_gt 8168
_reflns_number_total 12279
_reflns_threshold_expression >2sigma(I)
_cod_data_source_file ja021077l.cif
_cod_data_source_block shelxl
_cod_original_sg_symbol_H-M 'P 21/n '
_cod_database_code 4115376

loop_
_symmetry_equiv_pos_as_xyz
'x, y, z'
'-x+1/2, y+1/2, -z+1/2'
'-x, -y, -z'
'x-1/2, -y-1/2, z-1/2'

loop_
_atom_site_label
_atom_site_type_symbol
_atom_site_fract_x
_atom_site_fract_y
_atom_site_fract_z
_atom_site_U_iso_or_equiv
_atom_site_adp_type
_atom_site_occupancy
_atom_site_symmetry_multiplicity
_atom_site_calc_flag
_atom_site_refinement_flags
Sn1 Sn 0.59029(3) 0.176586(17) 0.834635(13) 0.02593(11) Uani 1 1 d .
Si1 Si 0.49094(15) 0.24112(7) 0.90263(6) 0.0337(3) Uani 1 1 d .
Si2 Si 0.50319(12) 0.17746(7) 0.98411(5) 0.0262(3) Uani 1 1 d .
Si3 Si 0.47715(14) 0.36001(7) 0.87306(6) 0.0317(3) Uani 1 1 d .
C1 C 0.5959(5) 0.0951(3) 0.9743(2) 0.0343(11) Uani 1 1 d .
H1A H 0.6792 0.1079 0.9691 0.052 Uiso 1 1 calc R
H1B H 0.5613 0.0700 0.9434 0.052 Uiso 1 1 calc R
H1C H 0.5943 0.0655 1.0053 0.052 Uiso 1 1 calc R
C2 C 0.3395(5) 0.1441(3) 0.9938(2) 0.0351(11) Uani 1 1 d .
C3 C 0.3366(6) 0.1035(3) 1.0470(2) 0.0465(14) Uani 1 1 d .
H3A H 0.3610 0.1345 1.0763 0.070 Uiso 1 1 calc R
H3B H 0.3921 0.0642 1.0471 0.070 Uiso 1 1 calc R
H3C H 0.2548 0.0866 1.0509 0.070 Uiso 1 1 calc R
C4 C 0.2468(5) 0.2045(3) 0.9942(3) 0.0490(15) Uani 1 1 d .
H4A H 0.2711 0.2366 1.0226 0.073 Uiso 1 1 calc R
H4B H 0.1670 0.1857 0.9995 0.073 Uiso 1 1 calc R
H4C H 0.2440 0.2290 0.9605 0.073 Uiso 1 1 calc R
C5 C 0.3003(5) 0.0929(3) 0.9483(3) 0.0478(15) Uani 1 1 d .
H5A H 0.3012 0.1170 0.9146 0.072 Uiso 1 1 calc R
H5B H 0.2188 0.0759 0.9528 0.072 Uiso 1 1 calc R
H5C H 0.3562 0.0537 0.9490 0.072 Uiso 1 1 calc R
C6 C 0.5813(5) 0.2278(3) 1.04433(19) 0.0340(11) Uani 1 1 d .
C7 C 0.6136(8) 0.1774(4) 1.0913(3) 0.070(2) Uani 1 1 d .
H7A H 0.6623 0.1390 1.0795 0.105 Uiso 1 1 calc R
H7B H 0.5394 0.1591 1.1043 0.105 Uiso 1 1 calc R
H7C H 0.6593 0.2025 1.1196 0.105 Uiso 1 1 calc R
C8 C 0.5053(6) 0.2899(4) 1.0630(2) 0.0532(16) Uani 1 1 d .
H8A H 0.4851 0.3212 1.0334 0.080 Uiso 1 1 calc R
H8B H 0.5521 0.3152 1.0909 0.080 Uiso 1 1 calc R
H8C H 0.4311 0.2724 1.0765 0.080 Uiso 1 1 calc R
C9 C 0.7045(5) 0.2569(3) 1.0272(3) 0.0492(15) Uani 1 1 d .
H9A H 0.6889 0.2894 0.9980 0.074 Uiso 1 1 calc R
H9B H 0.7541 0.2185 1.0160 0.074 Uiso 1 1 calc R
H9C H 0.7470 0.2810 1.0568 0.074 Uiso 1 1 calc R
C10 C 0.4737(6) 0.3552(3) 0.7976(2) 0.0474(15) Uani 1 1 d .
H10A H 0.5495 0.3354 0.7875 0.071 Uiso 1 1 calc R
H10B H 0.4635 0.4018 0.7829 0.071 Uiso 1 1 calc R
H10C H 0.4065 0.3259 0.7843 0.071 Uiso 1 1 calc R
C11 C 0.6195(5) 0.4158(3) 0.8944(2) 0.0400(13) Uani 1 1 d .
C12 C 0.7385(6) 0.3724(3) 0.8884(3) 0.0528(16) Uani 1 1 d .
H12A H 0.7388 0.3553 0.8523 0.079 Uiso 1 1 calc R
H12B H 0.7414 0.3332 0.9127 0.079 Uiso 1 1 calc R
H12C H 0.8088 0.4021 0.8964 0.079 Uiso 1 1 calc R
C13 C 0.6227(7) 0.4415(3) 0.9525(3) 0.0570(17) Uani 1 1 d .
H13A H 0.5498 0.4684 0.9575 0.086 Uiso 1 1 calc R
H13B H 0.6937 0.4708 0.9602 0.086 Uiso 1 1 calc R
H13C H 0.6265 0.4015 0.9762 0.086 Uiso 1 1 calc R
C14 C 0.6256(7) 0.4807(3) 0.8569(3) 0.0619(19) Uani 1 1 d .
H14A H 0.6235 0.4650 0.8204 0.093 Uiso 1 1 calc R
H14B H 0.7004 0.5062 0.8657 0.093 Uiso 1 1 calc R
H14C H 0.5566 0.5110 0.8613 0.093 Uiso 1 1 calc R
C15 C 0.3236(5) 0.4002(3) 0.8902(2) 0.0408(13) Uani 1 1 d .
C16 C 0.3056(6) 0.3976(3) 0.9502(2) 0.0517(16) Uani 1 1 d .
H16A H 0.3704 0.4235 0.9695 0.078 Uiso 1 1 calc R
H16B H 0.3074 0.3493 0.9621 0.078 Uiso 1 1 calc R
H16C H 0.2279 0.4183 0.9567 0.078 Uiso 1 1 calc R
C17 C 0.3110(7) 0.4785(3) 0.8720(3) 0.065(2) Uani 1 1 d .
H17A H 0.3218 0.4817 0.8344 0.097 Uiso 1 1 calc R
H17B H 0.3725 0.5065 0.8916 0.097 Uiso 1 1 calc R
H17C H 0.2310 0.4958 0.8788 0.097 Uiso 1 1 calc R
C18 C 0.2190(6) 0.3580(4) 0.8603(3) 0.0572(17) Uani 1 1 d .
H18A H 0.2293 0.3588 0.8226 0.086 Uiso 1 1 calc R
H18B H 0.1415 0.3789 0.8668 0.086 Uiso 1 1 calc R
H18C H 0.2211 0.3100 0.8727 0.086 Uiso 1 1 calc R
C19 C 0.7131(4) 0.0850(3) 0.84291(19) 0.0263(10) Uani 1 1 d .
C20 C 0.8315(5) 0.0929(3) 0.8701(2) 0.0328(11) Uani 1 1 d .
C21 C 0.9160(5) 0.0379(3) 0.8673(2) 0.0341(11) Uani 1 1 d .
H21 H 0.9934 0.0432 0.8850 0.041 Uiso 1 1 calc R
C22 C 0.8901(5) -0.0245(3) 0.83925(18) 0.0291(10) Uani 1 1 d .
C23 C 0.7731(4) -0.0312(3) 0.81421(19) 0.0289(10) Uani 1 1 d .
H23 H 0.7524 -0.0730 0.7962 0.035 Uiso 1 1 calc R
C24 C 0.6843(4) 0.0227(2) 0.81500(17) 0.0247(9) Uani 1 1 d .
C25 C 0.8706(5) 0.1573(3) 0.9034(2) 0.0436(14) Uani 1 1 d .
H25 H 0.7966 0.1850 0.9086 0.052 Uiso 1 1 calc R
C26 C 0.9585(6) 0.2047(3) 0.8751(3) 0.0614(19) Uani 1 1 d .
H26A H 0.9803 0.2448 0.8973 0.092 Uiso 1 1 calc R
H26B H 0.9192 0.2205 0.8417 0.092 Uiso 1 1 calc R
H26C H 1.0313 0.1786 0.8687 0.092 Uiso 1 1 calc R
C27 C 0.9278(6) 0.1358(4) 0.9590(2) 0.0566(19) Uani 1 1 d .
H27A H 0.9506 0.1775 0.9793 0.085 Uiso 1 1 calc R
H27B H 0.9994 0.1074 0.9552 0.085 Uiso 1 1 calc R
H27C H 0.8691 0.1092 0.9774 0.085 Uiso 1 1 calc R
C28 C 0.9825(5) -0.0842(3) 0.8380(2) 0.0314(11) Uani 1 1 d .
H28 H 0.9579 -0.1138 0.8069 0.038 Uiso 1 1 calc R
C29 C 1.1127(5) -0.0581(3) 0.8314(2) 0.0433(14) Uani 1 1 d .
H29A H 1.1673 -0.0978 0.8306 0.065 Uiso 1 1 calc R
H29B H 1.1387 -0.0278 0.8608 0.065 Uiso 1 1 calc R
H29C H 1.1139 -0.0322 0.7984 0.065 Uiso 1 1 calc R
C30 C 0.9804(7) -0.1309(3) 0.8878(3) 0.0580(18) Uani 1 1 d .
H30A H 1.0392 -0.1683 0.8859 0.087 Uiso 1 1 calc R
H30B H 0.8998 -0.1507 0.8895 0.087 Uiso 1 1 calc R
H30C H 1.0007 -0.1029 0.9192 0.087 Uiso 1 1 calc R
C31 C 0.5574(4) 0.0085(2) 0.78741(19) 0.0287(10) Uani 1 1 d .
H31 H 0.5118 0.0532 0.7874 0.034 Uiso 1 1 calc R
C32 C 0.4869(5) -0.0451(3) 0.8194(2) 0.0399(12) Uani 1 1 d .
H32A H 0.4070 -0.0529 0.8016 0.060 Uiso 1 1 calc R
H32B H 0.4783 -0.0269 0.8547 0.060 Uiso 1 1 calc R
H32C H 0.5313 -0.0889 0.8219 0.060 Uiso 1 1 calc R
C33 C 0.5601(5) -0.0146(3) 0.7293(2) 0.0388(12) Uani 1 1 d .
H33A H 0.4776 -0.0222 0.7142 0.058 Uiso 1 1 calc R
H33B H 0.6061 -0.0576 0.7276 0.058 Uiso 1 1 calc R
H33C H 0.5982 0.0216 0.7094 0.058 Uiso 1 1 calc R
C34 C 0.5447(4) 0.1815(2) 0.74841(17) 0.0251(9) Uani 1 1 d .
C35 C 0.6421(4) 0.1787(2) 0.71404(18) 0.0257(9) Uani 1 1 d .
C36 C 0.6163(5) 0.1622(2) 0.66039(19) 0.0310(11) Uani 1 1 d .
H36 H 0.6804 0.1610 0.6380 0.037 Uiso 1 1 calc R
C37 C 0.4967(5) 0.1473(3) 0.63877(19) 0.0288(10) Uani 1 1 d .
C38 C 0.4018(5) 0.1550(3) 0.67220(19) 0.0288(10) Uani 1 1 d .
H38 H 0.3213 0.1483 0.6581 0.035 Uiso 1 1 calc R
C39 C 0.4228(4) 0.1727(2) 0.72638(18) 0.0259(9) Uani 1 1 d .
C40 C 0.7742(5) 0.1953(2) 0.7349(2) 0.0308(11) Uani 1 1 d .
H40 H 0.7758 0.1989 0.7740 0.037 Uiso 1 1 calc R
C41 C 0.8655(5) 0.1383(3) 0.7220(2) 0.0396(13) Uani 1 1 d .
H41A H 0.9462 0.1515 0.7366 0.059 Uiso 1 1 calc R
H41B H 0.8655 0.1332 0.6839 0.059 Uiso 1 1 calc R
H41C H 0.8424 0.0943 0.7375 0.059 Uiso 1 1 calc R
C42 C 0.8131(5) 0.2673(3) 0.7137(3) 0.0502(16) Uani 1 1 d .
H42A H 0.7552 0.3027 0.7227 0.075 Uiso 1 1 calc R
H42B H 0.8151 0.2649 0.6755 0.075 Uiso 1 1 calc R
H42C H 0.8932 0.2792 0.7295 0.075 Uiso 1 1 calc R
C43 C 0.4724(5) 0.1219(3) 0.58161(19) 0.0351(11) Uani 1 1 d .
H43 H 0.3831 0.1187 0.5743 0.042 Uiso 1 1 calc R
C44 C 0.5245(6) 0.0475(3) 0.5750(2) 0.0517(16) Uani 1 1 d .
H44A H 0.5070 0.0320 0.5388 0.077 Uiso 1 1 calc R
H44B H 0.4873 0.0156 0.5989 0.077 Uiso 1 1 calc R
H44C H 0.6118 0.0482 0.5834 0.077 Uiso 1 1 calc R
C45 C 0.5192(6) 0.1725(3) 0.5407(2) 0.0469(14) Uani 1 1 d .
H45A H 0.4999 0.1541 0.5053 0.070 Uiso 1 1 calc R
H45B H 0.6066 0.1776 0.5470 0.070 Uiso 1 1 calc R
H45C H 0.4806 0.2178 0.5439 0.070 Uiso 1 1 calc R
C46 C 0.3109(4) 0.1800(3) 0.75938(19) 0.0303(10) Uani 1 1 d .
H46 H 0.3396 0.2005 0.7941 0.036 Uiso 1 1 calc R
C47 C 0.2506(5) 0.1093(3) 0.7703(2) 0.0430(13) Uani 1 1 d .
H47A H 0.1814 0.1169 0.7911 0.064 Uiso 1 1 calc R
H47B H 0.3089 0.0792 0.7898 0.064 Uiso 1 1 calc R
H47C H 0.2234 0.0873 0.7370 0.064 Uiso 1 1 calc R
C48 C 0.2140(5) 0.2310(3) 0.7327(2) 0.0384(12) Uani 1 1 d .
H48A H 0.1457 0.2346 0.7545 0.058 Uiso 1 1 calc R
H48B H 0.1861 0.2133 0.6980 0.058 Uiso 1 1 calc R
H48C H 0.2501 0.2769 0.7291 0.058 Uiso 1 1 calc R

loop_
_atom_site_aniso_label
_atom_site_aniso_U_11
_atom_site_aniso_U_22
_atom_site_aniso_U_33
_atom_site_aniso_U_23
_atom_site_aniso_U_13
_atom_site_aniso_U_12
Sn1 0.02452(16) 0.02855(17) 0.02474(16) -0.00397(15) 0.00198(11) 0.00227(14)
Si1 0.0474(9) 0.0291(7) 0.0256(7) 0.0006(6) 0.0101(6) 0.0086(6)
Si2 0.0264(6) 0.0286(6) 0.0238(6) -0.0007(6) 0.0023(5) -0.0016(6)
Si3 0.0407(8) 0.0265(7) 0.0284(7) 0.0016(6) 0.0063(6) 0.0030(6)
C1 0.031(3) 0.030(3) 0.042(3) 0.004(2) 0.003(2) 0.003(2)
C2 0.028(3) 0.034(3) 0.043(3) -0.006(2) 0.008(2) -0.003(2)
C3 0.045(3) 0.046(3) 0.051(3) 0.002(3) 0.020(3) -0.006(3)
C4 0.030(3) 0.039(3) 0.078(5) -0.003(3) 0.008(3) 0.003(2)
C5 0.036(3) 0.047(3) 0.061(4) -0.004(3) 0.001(3) -0.010(3)
C6 0.041(3) 0.038(3) 0.023(2) -0.001(2) -0.002(2) -0.007(2)
C7 0.105(6) 0.056(4) 0.044(4) 0.014(3) -0.027(4) -0.025(4)
C8 0.054(4) 0.059(4) 0.046(3) -0.024(3) 0.004(3) -0.007(3)
C9 0.034(3) 0.057(4) 0.055(4) -0.016(3) -0.004(3) -0.013(3)
C10 0.077(5) 0.034(3) 0.031(3) 0.002(2) 0.004(3) 0.009(3)
C11 0.045(3) 0.032(3) 0.044(3) 0.003(2) 0.012(3) -0.006(2)
C12 0.041(4) 0.051(4) 0.067(4) -0.003(3) 0.014(3) -0.010(3)
C13 0.065(5) 0.048(4) 0.059(4) -0.014(3) 0.008(3) -0.016(3)
C14 0.064(5) 0.040(3) 0.083(5) 0.021(4) 0.016(4) -0.009(3)
C15 0.043(3) 0.029(3) 0.052(3) 0.002(3) 0.008(3) 0.008(2)
C16 0.055(4) 0.051(4) 0.052(4) -0.006(3) 0.021(3) 0.010(3)
C17 0.069(5) 0.041(3) 0.086(5) 0.011(4) 0.018(4) 0.018(3)
C18 0.038(4) 0.058(4) 0.074(5) 0.002(4) -0.004(3) 0.008(3)
C19 0.018(2) 0.032(2) 0.029(2) -0.004(2) 0.0026(18) 0.0062(18)
C20 0.031(3) 0.036(3) 0.031(2) -0.010(2) 0.001(2) 0.003(2)
C21 0.024(2) 0.041(3) 0.036(3) -0.005(2) -0.005(2) 0.008(2)
C22 0.031(3) 0.033(3) 0.024(2) -0.003(2) 0.0047(19) 0.003(2)
C23 0.032(3) 0.024(2) 0.031(2) 0.001(2) 0.0029(19) 0.0042(19)
C24 0.025(2) 0.027(2) 0.022(2) -0.0019(18) 0.0027(17) -0.0013(18)
C25 0.030(3) 0.046(3) 0.053(3) -0.021(3) -0.005(2) 0.005(2)
C26 0.048(4) 0.047(4) 0.087(5) -0.023(4) -0.011(4) -0.006(3)
C27 0.035(3) 0.083(5) 0.050(4) -0.036(4) -0.008(3) 0.011(3)
C28 0.033(3) 0.034(3) 0.028(2) 0.003(2) 0.004(2) 0.004(2)
C29 0.033(3) 0.046(3) 0.051(3) -0.010(3) 0.006(3) 0.008(2)
C30 0.065(5) 0.054(4) 0.058(4) 0.020(3) 0.021(3) 0.029(3)
C31 0.027(2) 0.026(2) 0.033(2) 0.003(2) -0.0001(19) -0.0048(19)
C32 0.033(3) 0.044(3) 0.043(3) 0.008(3) 0.002(2) -0.003(2)
C33 0.038(3) 0.045(3) 0.033(3) -0.001(2) -0.006(2) -0.009(2)
C34 0.033(2) 0.022(2) 0.0202(19) 0.0029(19) 0.0026(17) 0.0007(19)
C35 0.028(2) 0.0200(19) 0.030(2) -0.002(2) 0.0061(17) 0.0022(19)
C36 0.034(3) 0.031(3) 0.029(2) 0.001(2) 0.013(2) 0.000(2)
C37 0.029(3) 0.029(2) 0.029(2) 0.002(2) 0.0057(19) 0.0027(19)
C38 0.024(2) 0.034(2) 0.028(2) -0.001(2) 0.0021(19) 0.0000(19)
C39 0.029(2) 0.025(2) 0.025(2) 0.002(2) 0.0060(17) 0.0001(19)
C40 0.029(3) 0.028(2) 0.036(3) -0.003(2) 0.007(2) -0.0036(19)
C41 0.030(3) 0.040(3) 0.050(3) -0.006(3) 0.010(2) 0.002(2)
C42 0.032(3) 0.033(3) 0.086(5) 0.002(3) 0.007(3) -0.007(2)
C43 0.040(3) 0.041(3) 0.025(2) -0.002(2) 0.005(2) 0.004(2)
C44 0.065(4) 0.057(4) 0.033(3) -0.014(3) 0.000(3) 0.014(3)
C45 0.059(4) 0.054(4) 0.029(3) 0.003(3) 0.012(2) -0.008(3)
C46 0.025(2) 0.040(3) 0.026(2) 0.000(2) 0.0011(17) 0.002(2)
C47 0.033(3) 0.049(3) 0.049(3) 0.006(3) 0.018(3) 0.004(2)
C48 0.028(3) 0.051(3) 0.037(3) 0.001(3) 0.006(2) 0.004(2)

loop_
_atom_type_symbol
_atom_type_description
_atom_type_scat_dispersion_real
_atom_type_scat_dispersion_imag
_atom_type_scat_source
C C 0.0033 0.0016 'International Tables Vol C Tables 4.2.6.8 and 6.1.1.4'
H H 0.0000 0.0000 'International Tables Vol C Tables 4.2.6.8 and 6.1.1.4'
Si Si 0.0817 0.0704 'International Tables Vol C Tables 4.2.6.8 and 6.1.1.4'
Sn Sn -0.6537 1.4246 'International Tables Vol C Tables 4.2.6.8 and 6.1.1.4'

loop_
_geom_angle_atom_site_label_1
_geom_angle_atom_site_label_2
_geom_angle_atom_site_label_3
_geom_angle
C34 Sn1 C19 102.64(17)
C34 Sn1 Si1 126.54(13)
C19 Sn1 Si1 129.55(13)
Si2 Si1 Si3 138.71(8)
Si2 Si1 Sn1 110.61(6)
Si3 Si1 Sn1 106.27(6)
C1 Si2 C6 107.5(2)
C1 Si2 C2 105.0(2)
C6 Si2 C2 115.0(2)
C1 Si2 Si1 107.66(17)
C6 Si2 Si1 114.61(17)
C2 Si2 Si1 106.46(18)
C10 Si3 C15 107.0(3)
C10 Si3 C11 105.0(3)
C15 Si3 C11 115.0(3)
C10 Si3 Si1 105.22(19)
C15 Si3 Si1 109.95(18)
C11 Si3 Si1 113.81(19)
Si2 C1 H1A 109.5
Si2 C1 H1B 109.5
H1A C1 H1B 109.5
Si2 C1 H1C 109.5
H1A C1 H1C 109.5
H1B C1 H1C 109.5
C4 C2 C5 109.3(5)
C4 C2 C3 108.0(5)
C5 C2 C3 107.8(5)
C4 C2 Si2 112.2(4)
C5 C2 Si2 108.8(4)
C3 C2 Si2 110.6(4)
C2 C3 H3A 109.5
C2 C3 H3B 109.5
H3A C3 H3B 109.5
C2 C3 H3C 109.5
H3A C3 H3C 109.5
H3B C3 H3C 109.5
C2 C4 H4A 109.5
C2 C4 H4B 109.5
H4A C4 H4B 109.5
C2 C4 H4C 109.5
H4A C4 H4C 109.5
H4B C4 H4C 109.5
C2 C5 H5A 109.5
C2 C5 H5B 109.5
H5A C5 H5B 109.5
C2 C5 H5C 109.5
H5A C5 H5C 109.5
H5B C5 H5C 109.5
C7 C6 C8 109.9(5)
C7 C6 C9 106.4(5)
C8 C6 C9 108.3(5)
C7 C6 Si2 110.8(4)
C8 C6 Si2 113.6(4)
C9 C6 Si2 107.5(4)
C6 C7 H7A 109.5
C6 C7 H7B 109.5
H7A C7 H7B 109.5
C6 C7 H7C 109.5
H7A C7 H7C 109.5
H7B C7 H7C 109.5
C6 C8 H8A 109.5
C6 C8 H8B 109.5
H8A C8 H8B 109.5
C6 C8 H8C 109.5
H8A C8 H8C 109.5
H8B C8 H8C 109.5
C6 C9 H9A 109.5
C6 C9 H9B 109.5
H9A C9 H9B 109.5
C6 C9 H9C 109.5
H9A C9 H9C 109.5
H9B C9 H9C 109.5
Si3 C10 H10A 109.5
Si3 C10 H10B 109.5
H10A C10 H10B 109.5
Si3 C10 H10C 109.5
H10A C10 H10C 109.5
H10B C10 H10C 109.5
C13 C11 C12 107.6(5)
C13 C11 C14 109.0(5)
C12 C11 C14 106.5(5)
C13 C11 Si3 113.5(4)
C12 C11 Si3 110.4(4)
C14 C11 Si3 109.7(4)
C11 C12 H12A 109.5
C11 C12 H12B 109.5
H12A C12 H12B 109.5
C11 C12 H12C 109.5
H12A C12 H12C 109.5
H12B C12 H12C 109.5
C11 C13 H13A 109.5
C11 C13 H13B 109.5
H13A C13 H13B 109.5
C11 C13 H13C 109.5
H13A C13 H13C 109.5
H13B C13 H13C 109.5
C11 C14 H14A 109.5
C11 C14 H14B 109.5
H14A C14 H14B 109.5
C11 C14 H14C 109.5
H14A C14 H14C 109.5
H14B C14 H14C 109.5
C16 C15 C18 108.4(5)
C16 C15 C17 107.7(5)
C18 C15 C17 107.8(5)
C16 C15 Si3 112.8(4)
C18 C15 Si3 108.3(4)
C17 C15 Si3 111.8(4)
C15 C16 H16A 109.5
C15 C16 H16B 109.5
H16A C16 H16B 109.5
C15 C16 H16C 109.5
H16A C16 H16C 109.5
H16B C16 H16C 109.5
C15 C17 H17A 109.5
C15 C17 H17B 109.5
H17A C17 H17B 109.5
C15 C17 H17C 109.5
H17A C17 H17C 109.5
H17B C17 H17C 109.5
C15 C18 H18A 109.5
C15 C18 H18B 109.5
H18A C18 H18B 109.5
C15 C18 H18C 109.5
H18A C18 H18C 109.5
H18B C18 H18C 109.5
C24 C19 C20 119.3(4)
C24 C19 Sn1 120.6(3)
C20 C19 Sn1 119.4(3)
C21 C20 C19 118.5(5)
C21 C20 C25 117.8(5)
C19 C20 C25 123.6(5)
C22 C21 C20 123.3(5)
C22 C21 H21 118.4
C20 C21 H21 118.4
C23 C22 C21 116.8(5)
C23 C22 C28 120.9(4)
C21 C22 C28 122.2(4)
C22 C23 C24 122.6(5)
C22 C23 H23 118.7
C24 C23 H23 118.7
C19 C24 C23 119.4(4)
C19 C24 C31 122.5(4)
C23 C24 C31 118.0(4)
C20 C25 C26 112.2(5)
C20 C25 C27 111.3(5)
C26 C25 C27 110.5(5)
C20 C25 H25 107.6
C26 C25 H25 107.6
C27 C25 H25 107.6
C25 C26 H26A 109.5
C25 C26 H26B 109.5
H26A C26 H26B 109.5
C25 C26 H26C 109.5
H26A C26 H26C 109.5
H26B C26 H26C 109.5
C25 C27 H27A 109.5
C25 C27 H27B 109.5
H27A C27 H27B 109.5
C25 C27 H27C 109.5
H27A C27 H27C 109.5
H27B C27 H27C 109.5
C22 C28 C29 112.8(4)
C22 C28 C30 111.1(4)
C29 C28 C30 110.4(5)
C22 C28 H28 107.4
C29 C28 H28 107.4
C30 C28 H28 107.4
C28 C29 H29A 109.5
C28 C29 H29B 109.5
H29A C29 H29B 109.5
C28 C29 H29C 109.5
H29A C29 H29C 109.5
H29B C29 H29C 109.5
C28 C30 H30A 109.5
C28 C30 H30B 109.5
H30A C30 H30B 109.5
C28 C30 H30C 109.5
H30A C30 H30C 109.5
H30B C30 H30C 109.5
C33 C31 C24 113.6(4)
C33 C31 C32 110.9(4)
C24 C31 C32 110.7(4)
C33 C31 H31 107.1
C24 C31 H31 107.1
C32 C31 H31 107.1
C31 C32 H32A 109.5
C31 C32 H32B 109.5
H32A C32 H32B 109.5
C31 C32 H32C 109.5
H32A C32 H32C 109.5
H32B C32 H32C 109.5
C31 C33 H33A 109.5
C31 C33 H33B 109.5
H33A C33 H33B 109.5
C31 C33 H33C 109.5
H33A C33 H33C 109.5
H33B C33 H33C 109.5
C39 C34 C35 119.1(4)
C39 C34 Sn1 121.3(3)
C35 C34 Sn1 118.3(3)
C36 C35 C34 119.3(4)
C36 C35 C40 119.6(4)
C34 C35 C40 121.1(4)
C35 C36 C37 122.2(4)
C35 C36 H36 118.9
C37 C36 H36 118.9
C38 C37 C36 117.5(5)
C38 C37 C43 121.2(5)
C36 C37 C43 121.3(4)
C37 C38 C39 122.3(5)
C37 C38 H38 118.8
C39 C38 H38 118.8
C38 C39 C34 119.2(4)
C38 C39 C46 117.8(4)
C34 C39 C46 123.0(4)
C41 C40 C35 113.5(4)
C41 C40 C42 110.6(4)
C35 C40 C42 110.0(4)
C41 C40 H40 107.5
C35 C40 H40 107.5
C42 C40 H40 107.5
C40 C41 H41A 109.5
C40 C41 H41B 109.5
H41A C41 H41B 109.5
C40 C41 H41C 109.5
H41A C41 H41C 109.5
H41B C41 H41C 109.5
C40 C42 H42A 109.5
C40 C42 H42B 109.5
H42A C42 H42B 109.5
C40 C42 H42C 109.5
H42A C42 H42C 109.5
H42B C42 H42C 109.5
C37 C43 C45 113.3(5)
C37 C43 C44 110.6(4)
C45 C43 C44 111.1(5)
C37 C43 H43 107.2
C45 C43 H43 107.2
C44 C43 H43 107.2
C43 C44 H44A 109.5
C43 C44 H44B 109.5
H44A C44 H44B 109.5
C43 C44 H44C 109.5
H44A C44 H44C 109.5
H44B C44 H44C 109.5
C43 C45 H45A 109.5
C43 C45 H45B 109.5
H45A C45 H45B 109.5
C43 C45 H45C 109.5
H45A C45 H45C 109.5
H45B C45 H45C 109.5
C47 C46 C39 112.9(4)
C47 C46 C48 109.6(4)
C39 C46 C48 111.8(4)
C47 C46 H46 107.4
C39 C46 H46 107.4
C48 C46 H46 107.4
C46 C47 H47A 109.5
C46 C47 H47B 109.5
H47A C47 H47B 109.5
C46 C47 H47C 109.5
H47A C47 H47C 109.5
H47B C47 H47C 109.5
C46 C48 H48A 109.5
C46 C48 H48B 109.5
H48A C48 H48B 109.5
C46 C48 H48C 109.5
H48A C48 H48C 109.5
H48B C48 H48C 109.5

loop_
_geom_bond_atom_site_label_1
_geom_bond_atom_site_label_2
_geom_bond_distance
Sn1 C34 2.181(4)
Sn1 C19 2.190(4)
Sn1 Si1 2.4188(14)
Si1 Si2 2.3647(19)
Si1 Si3 2.3692(19)
Si2 C1 1.884(5)
Si2 C6 1.927(5)
Si2 C2 1.928(5)
Si3 C10 1.889(6)
Si3 C15 1.920(6)
Si3 C11 1.920(6)
C1 H1A 0.9600
C1 H1B 0.9600
C1 H1C 0.9600
C2 C4 1.526(7)
C2 C5 1.530(8)
C2 C3 1.542(8)
C3 H3A 0.9600
C3 H3B 0.9600
C3 H3C 0.9600
C4 H4A 0.9600
C4 H4B 0.9600
C4 H4C 0.9600
C5 H5A 0.9600
C5 H5B 0.9600
C5 H5C 0.9600
C6 C7 1.535(8)
C6 C8 1.533(8)
C6 C9 1.545(8)
C7 H7A 0.9600
C7 H7B 0.9600
C7 H7C 0.9600
C8 H8A 0.9600
C8 H8B 0.9600
C8 H8C 0.9600
C9 H9A 0.9600
C9 H9B 0.9600
C9 H9C 0.9600
C10 H10A 0.9600
C10 H10B 0.9600
C10 H10C 0.9600
C11 C13 1.532(8)
C11 C12 1.554(8)
C11 C14 1.551(8)
C12 H12A 0.9600
C12 H12B 0.9600
C12 H12C 0.9600
C13 H13A 0.9600
C13 H13B 0.9600
C13 H13C 0.9600
C14 H14A 0.9600
C14 H14B 0.9600
C14 H14C 0.9600
C15 C16 1.531(8)
C15 C18 1.540(8)
C15 C17 1.554(8)
C16 H16A 0.9600
C16 H16B 0.9600
C16 H16C 0.9600
C17 H17A 0.9600
C17 H17B 0.9600
C17 H17C 0.9600
C18 H18A 0.9600
C18 H18B 0.9600
C18 H18C 0.9600
C19 C24 1.395(6)
C19 C20 1.422(7)
C20 C21 1.396(7)
C20 C25 1.519(7)
C21 C22 1.390(7)
C21 H21 0.9300
C22 C23 1.385(7)
C22 C28 1.517(7)
C23 C24 1.408(6)
C23 H23 0.9300
C24 C31 1.523(6)
C25 C26 1.526(9)
C25 C27 1.538(8)
C25 H25 0.9800
C26 H26A 0.9600
C26 H26B 0.9600
C26 H26C 0.9600
C27 H27A 0.9600
C27 H27B 0.9600
C27 H27C 0.9600
C28 C29 1.525(7)
C28 C30 1.530(7)
C28 H28 0.9800
C29 H29A 0.9600
C29 H29B 0.9600
C29 H29C 0.9600
C30 H30A 0.9600
C30 H30B 0.9600
C30 H30C 0.9600
C31 C33 1.523(7)
C31 C32 1.536(7)
C31 H31 0.9800
C32 H32A 0.9600
C32 H32B 0.9600
C32 H32C 0.9600
C33 H33A 0.9600
C33 H33B 0.9600
C33 H33C 0.9600
C34 C39 1.411(6)
C34 C35 1.420(6)
C35 C36 1.387(7)
C35 C40 1.528(7)
C36 C37 1.404(7)
C36 H36 0.9300
C37 C38 1.390(6)
C37 C43 1.514(7)
C38 C39 1.399(6)
C38 H38 0.9300
C39 C46 1.534(6)
C40 C41 1.519(7)
C40 C42 1.534(7)
C40 H40 0.9800
C41 H41A 0.9600
C41 H41B 0.9600
C41 H41C 0.9600
C42 H42A 0.9600
C42 H42B 0.9600
C42 H42C 0.9600
C43 C45 1.519(7)
C43 C44 1.532(8)
C43 H43 0.9800
C44 H44A 0.9600
C44 H44B 0.9600
C44 H44C 0.9600
C45 H45A 0.9600
C45 H45B 0.9600
C45 H45C 0.9600
C46 C47 1.526(7)
C46 C48 1.545(7)
C46 H46 0.9800
C47 H47A 0.9600
C47 H47B 0.9600
C47 H47C 0.9600
C48 H48A 0.9600
C48 H48B 0.9600
C48 H48C 0.9600
